data_7103939
loop_
_publ_author_name
'Mata, Jose A.'
'Peris, Eduardo'
'Incarvito, Christopher'
'Crabtree, Robert H.'

_publ_section_title
;
 A methylene-bis-triazolium ligand precursor in an unusual rearrangement
 of norbornadiene to nortricyclyl
;
_journal_coden_ASTM CHCOFS
_journal_issue 2
_journal_name_full
;
 Chemical Communications (Cambridge, United Kingdom)
;
_journal_page_first 184
_journal_page_last 185
_journal_paper_doi 10.1039/b210726k
_journal_year 2003
_chemical_formula_sum 'C22 H34 I N6 O2 Rh'
_chemical_formula_weight 644.36
_space_group_IT_number 2
_symmetry_cell_setting triclinic
_symmetry_space_group_name_Hall '-P 1'
_symmetry_space_group_name_H-M 'P -1'
_atom_sites_solution_hydrogens geom
_atom_sites_solution_primary direct
_atom_sites_solution_secondary difmap
_audit_creation_method SHELXL-97
_cell_angle_alpha 84.79(3)
_cell_angle_beta 80.10(3)
_cell_angle_gamma 82.72(3)
_cell_formula_units_Z 2
_cell_length_a 8.5969(17)
_cell_length_b 12.062(2)
_cell_length_c 13.182(3)
_cell_measurement_temperature 296(2)
_cell_volume 1332.3(5)
_computing_cell_refinement Denzo
_computing_data_collection 'Nonius Collect'
_computing_data_reduction Denzo
_computing_molecular_graphics XP
_computing_publication_material XCIF
_computing_structure_refinement 'SHELXL-97 (Sheldrick, 1997)'
_computing_structure_solution 'SHELXS-97 (Sheldrick, 1990)'
_diffrn_ambient_temperature 296(2)
_diffrn_measured_fraction_theta_full 0.986
_diffrn_measured_fraction_theta_max 0.986
_diffrn_measurement_device_type 'Nonius KappaCCD'
_diffrn_measurement_method '\w scans'
_diffrn_radiation_monochromator graphite
_diffrn_radiation_source 'fine-focus sealed tube'
_diffrn_radiation_type MoK\a
_diffrn_radiation_wavelength 0.71073
_diffrn_reflns_av_R_equivalents 0.0270
_diffrn_reflns_av_sigmaI/netI 0.0706
_diffrn_reflns_limit_h_max 10
_diffrn_reflns_limit_h_min -11
_diffrn_reflns_limit_k_max 15
_diffrn_reflns_limit_k_min -15
_diffrn_reflns_limit_l_max 14
_diffrn_reflns_limit_l_min -17
_diffrn_reflns_number 9133
_diffrn_reflns_theta_full 27.48
_diffrn_reflns_theta_max 27.48
_diffrn_reflns_theta_min 2.42
_exptl_absorpt_coefficient_mu 1.828
_exptl_absorpt_correction_T_max 0.7711
_exptl_absorpt_correction_T_min 0.6101
_exptl_absorpt_correction_type none
_exptl_crystal_colour 'Pale yellow'
_exptl_crystal_density_diffrn 1.606
_exptl_crystal_density_method 'not measured'
_exptl_crystal_description Plate
_exptl_crystal_F_000 644
_exptl_crystal_size_max 0.30
_exptl_crystal_size_mid 0.20
_exptl_crystal_size_min 0.15
_refine_diff_density_max 0.678
_refine_diff_density_min -0.554
_refine_diff_density_rms 0.082
_refine_ls_extinction_method none
_refine_ls_goodness_of_fit_ref 0.815
_refine_ls_hydrogen_treatment mixed
_refine_ls_matrix_type full
_refine_ls_number_parameters 290
_refine_ls_number_reflns 6017
_refine_ls_number_restraints 0
_refine_ls_restrained_S_all 0.815
_refine_ls_R_factor_all 0.0911
_refine_ls_R_factor_gt 0.0408
_refine_ls_shift/su_max 0.011
_refine_ls_shift/su_mean 0.001
_refine_ls_structure_factor_coef Fsqd
_refine_ls_weighting_details 'calc w=1/[\s^2^(Fo^2^)+(0.0893P)^2^+0.0000P] where P=(Fo^2^+2Fc^2^)/3'
_refine_ls_weighting_scheme calc
_refine_ls_wR_factor_gt 0.1054
_refine_ls_wR_factor_ref 0.1335
_reflns_number_gt 3580
_reflns_number_total 6017
_reflns_threshold_expression >2sigma(I)
_cod_data_source_file b210726k.txt
_cod_data_source_block jm01
_cod_depositor_comments
;
The following automatic conversions were performed:
'_symmetry_cell_setting' value 'Triclinic' changed to 'triclinic'
according to '/home/saulius/struct/CIF-dictionaries/cif_core.dic'
dictionary named 'cif_core.dic' version 2.4.1 from 2010-06-29.

Automatic conversion script
Id: cif_fix_enum 1527 2010-12-29 10:47:43Z saulius 
;
_cod_original_sg_symbol_H-M P-1
_cod_database_code 7103939

loop_
_symmetry_equiv_pos_as_xyz
'x, y, z'
'-x, -y, -z'

loop_
_atom_site_label
_atom_site_type_symbol
_atom_site_fract_x
_atom_site_fract_y
_atom_site_fract_z
_atom_site_U_iso_or_equiv
_atom_site_adp_type
_atom_site_occupancy
_atom_site_symmetry_multiplicity
_atom_site_calc_flag
_atom_site_refinement_flags
_atom_site_disorder_assembly
_atom_site_disorder_group
Rh1 Rh 0.15544(5) 0.27068(3) 0.25875(3) 0.05059(15) Uani 1 1 d . . .
I1 I -0.14911(4) 0.40025(3) 0.29367(3) 0.06730(16) Uani 1 1 d . . .
O1 O 0.0459(4) 0.1273(3) 0.2297(2) 0.0584(8) Uani 1 1 d . . .
O2 O 0.0785(4) 0.1539(3) 0.3860(2) 0.0663(10) Uani 1 1 d . . .
N1 N 0.3199(5) 0.4711(3) 0.2720(3) 0.0634(12) Uani 1 1 d . . .
N2 N 0.3520(6) 0.5460(4) 0.3368(4) 0.0791(14) Uani 1 1 d . . .
N3 N 0.2258(6) 0.4080(4) 0.4202(3) 0.0704(13) Uani 1 1 d . . .
N4 N 0.2846(5) 0.4435(3) 0.1037(3) 0.0579(10) Uani 1 1 d . . .
N5 N 0.2844(6) 0.4928(4) 0.0041(4) 0.0719(13) Uani 1 1 d . . .
N6 N 0.1359(5) 0.3532(3) 0.0396(3) 0.0580(11) Uani 1 1 d . . .
C1 C 0.3864(7) 0.4845(5) 0.1644(4) 0.0710(15) Uani 1 1 d . . .
H1A H 0.4915 0.4431 0.1522 0.085 Uiso 1 1 calc R . .
H1B H 0.3964 0.5630 0.1445 0.085 Uiso 1 1 calc R . .
C2 C 0.2418(6) 0.3866(4) 0.3197(4) 0.0575(13) Uani 1 1 d . . .
C3 C 0.2932(9) 0.5045(5) 0.4254(5) 0.087(2) Uani 1 1 d . . .
H3A H 0.2957 0.5360 0.4869 0.104 Uiso 1 1 calc R . .
C4 C 0.1611(9) 0.3381(7) 0.5107(5) 0.092(2) Uani 1 1 d . . .
H4A H 0.0701 0.3055 0.4966 0.111 Uiso 1 1 calc R . .
H4B H 0.1264 0.3834 0.5693 0.111 Uiso 1 1 calc R . .
C5 C 0.2916(17) 0.2444(10) 0.5355(8) 0.172(6) Uani 1 1 d . . .
H5A H 0.2493 0.2012 0.5974 0.207 Uiso 1 1 calc R . .
H5B H 0.3137 0.1947 0.4796 0.207 Uiso 1 1 calc R . .
C6 C 0.4320(19) 0.2772(11) 0.5497(10) 0.203(6) Uani 1 1 d . . .
H6A H 0.4105 0.3249 0.6071 0.244 Uiso 1 1 calc R . .
H6B H 0.4728 0.3224 0.4886 0.244 Uiso 1 1 calc R . .
C7 C 0.5632(18) 0.1827(11) 0.5712(12) 0.223(7) Uani 1 1 d . . .
H7A H 0.6586 0.2146 0.5751 0.334 Uiso 1 1 calc R . .
H7B H 0.5834 0.1329 0.5164 0.334 Uiso 1 1 calc R . .
H7C H 0.5291 0.1418 0.6354 0.334 Uiso 1 1 calc R . .
C8 C 0.1979(6) 0.3588(4) 0.1276(4) 0.0527(12) Uani 1 1 d . . .
C9 C 0.1923(8) 0.4342(5) -0.0314(4) 0.0736(16) Uani 1 1 d . . .
H9A H 0.1673 0.4459 -0.0978 0.088 Uiso 1 1 calc R . .
C10 C 0.0239(8) 0.2777(5) 0.0228(4) 0.0754(16) Uani 1 1 d . . .
H10A H -0.0078 0.2351 0.0875 0.090 Uiso 1 1 calc R . .
H10B H -0.0704 0.3228 0.0048 0.090 Uiso 1 1 calc R . .
C11 C 0.0797(11) 0.2007(9) -0.0548(8) 0.159(4) Uani 1 1 d . . .
H11A H 0.1581 0.1449 -0.0293 0.191 Uiso 1 1 calc R . .
H11B H 0.1339 0.2411 -0.1148 0.191 Uiso 1 1 calc R . .
C12 C -0.0444(12) 0.1395(9) -0.0900(7) 0.136(4) Uani 1 1 d . . .
H12A H 0.0074 0.0714 -0.1205 0.164 Uiso 1 1 calc R . .
H12B H -0.1208 0.1184 -0.0304 0.164 Uiso 1 1 calc R . .
C13 C -0.1276(18) 0.2080(10) -0.1646(11) 0.217(7) Uani 1 1 d . . .
H13A H -0.2083 0.1682 -0.1819 0.326 Uiso 1 1 calc R . .
H13B H -0.0536 0.2245 -0.2258 0.326 Uiso 1 1 calc R . .
H13C H -0.1759 0.2767 -0.1356 0.326 Uiso 1 1 calc R . .
C14 C 0.0260(7) 0.0986(5) 0.3251(4) 0.0653(14) Uani 1 1 d . . .
C15 C -0.0609(10) -0.0003(6) 0.3660(5) 0.099(2) Uani 1 1 d . . .
H15A H 0.0077 -0.0681 0.3514 0.149 Uiso 1 1 calc R . .
H15B H -0.1531 0.0017 0.3335 0.149 Uiso 1 1 calc R . .
H15C H -0.0932 0.0021 0.4392 0.149 Uiso 1 1 calc R . .
C16 C 0.3713(7) 0.1691(5) 0.2374(4) 0.0664(14) Uani 1 1 d . . .
H16A H 0.3704 0.1177 0.2994 0.080 Uiso 1 1 calc R . .
C17 C 0.4134(8) 0.0946(5) 0.1449(6) 0.090(2) Uani 1 1 d . . .
H17A H 0.3312 0.0506 0.1325 0.108 Uiso 1 1 calc R . .
C18 C 0.4820(9) 0.1719(7) 0.0559(6) 0.102(2) Uani 1 1 d . . .
H18A H 0.5380 0.1310 -0.0020 0.122 Uiso 1 1 calc R . .
H18B H 0.4012 0.2276 0.0330 0.122 Uiso 1 1 calc R . .
C19 C 0.5688(9) 0.0298(6) 0.1681(7) 0.105(2) Uani 1 1 d . . .
H19A H 0.5531 -0.0195 0.2304 0.126 Uiso 1 1 calc R . .
H19B H 0.6233 -0.0128 0.1108 0.126 Uiso 1 1 calc R . .
C20 C 0.5268(7) 0.2183(5) 0.2223(5) 0.0741(16) Uani 1 1 d . . .
H20A H 0.5465 0.2736 0.2673 0.089 Uiso 1 1 calc R . .
C21 C 0.5926(8) 0.2226(6) 0.1094(5) 0.0842(18) Uani 1 1 d . . .
H21A H 0.6580 0.2805 0.0755 0.101 Uiso 1 1 calc R . .
C22 C 0.6544(8) 0.1276(6) 0.1820(6) 0.095(2) Uani 1 1 d . . .
H22A H 0.7623 0.1191 0.1987 0.113 Uiso 1 1 calc R . .

loop_
_atom_site_aniso_label
_atom_site_aniso_U_11
_atom_site_aniso_U_22
_atom_site_aniso_U_33
_atom_site_aniso_U_23
_atom_site_aniso_U_13
_atom_site_aniso_U_12
Rh1 0.0610(3) 0.0559(2) 0.0372(2) -0.00361(17) -0.00067(17) -0.02550(19)
I1 0.0686(3) 0.0824(3) 0.0495(2) -0.01390(18) 0.00482(17) -0.0163(2)
O1 0.073(2) 0.066(2) 0.043(2) 0.0002(16) -0.0130(16) -0.0324(17)
O2 0.090(3) 0.076(2) 0.0425(18) 0.0061(17) -0.0166(18) -0.046(2)
N1 0.081(3) 0.058(2) 0.052(3) -0.011(2) 0.008(2) -0.033(2)
N2 0.091(4) 0.074(3) 0.078(3) -0.027(3) 0.005(3) -0.044(3)
N3 0.082(3) 0.088(3) 0.047(2) -0.018(2) 0.006(2) -0.048(3)
N4 0.069(3) 0.060(2) 0.042(2) -0.0007(19) 0.0080(19) -0.020(2)
N5 0.086(3) 0.065(3) 0.056(3) 0.005(2) 0.010(2) -0.012(3)
N6 0.068(3) 0.063(3) 0.041(2) -0.002(2) -0.001(2) -0.010(2)
C1 0.079(4) 0.066(3) 0.066(4) -0.004(3) 0.014(3) -0.033(3)
C2 0.060(3) 0.066(3) 0.047(3) -0.009(2) 0.005(2) -0.027(3)
C3 0.114(5) 0.095(4) 0.060(4) -0.029(3) 0.007(4) -0.056(4)
C4 0.114(5) 0.127(6) 0.049(3) -0.009(4) 0.000(3) -0.079(5)
C5 0.259(14) 0.185(10) 0.111(7) 0.070(7) -0.075(8) -0.167(11)
C6 0.282(17) 0.179(11) 0.194(13) 0.068(9) -0.148(13) -0.107(12)
C7 0.257(17) 0.168(11) 0.277(19) 0.059(12) -0.134(15) -0.081(11)
C8 0.058(3) 0.051(3) 0.045(3) -0.006(2) 0.006(2) -0.011(2)
C9 0.084(4) 0.078(4) 0.050(3) 0.009(3) 0.006(3) -0.010(3)
C10 0.098(5) 0.086(4) 0.047(3) -0.004(3) -0.017(3) -0.025(3)
C11 0.130(7) 0.207(10) 0.156(9) -0.113(8) 0.009(6) -0.048(7)
C12 0.136(8) 0.172(9) 0.113(7) -0.067(7) -0.003(6) -0.046(7)
C13 0.256(16) 0.186(12) 0.197(14) -0.032(10) -0.073(12) 0.087(12)
C14 0.077(4) 0.071(3) 0.054(3) 0.004(3) -0.012(3) -0.037(3)
C15 0.148(6) 0.093(5) 0.073(4) 0.014(4) -0.027(4) -0.077(5)
C16 0.071(4) 0.071(4) 0.059(3) 0.004(3) -0.011(3) -0.018(3)
C17 0.079(4) 0.077(4) 0.121(6) -0.037(4) -0.008(4) -0.019(3)
C18 0.075(4) 0.146(7) 0.086(5) -0.039(5) -0.004(4) -0.004(4)
C19 0.087(5) 0.084(5) 0.140(7) -0.013(5) -0.015(5) 0.003(4)
C20 0.068(4) 0.081(4) 0.080(4) -0.015(3) -0.018(3) -0.020(3)
C21 0.079(4) 0.092(4) 0.080(4) -0.009(4) -0.004(3) -0.012(4)
C22 0.068(4) 0.106(5) 0.113(6) -0.010(5) -0.026(4) -0.008(4)

loop_
_atom_type_symbol
_atom_type_description
_atom_type_scat_dispersion_real
_atom_type_scat_dispersion_imag
_atom_type_scat_source
C C 0.0033 0.0016 'International Tables Vol C Tables 4.2.6.8 and 6.1.1.4'
H H 0.0000 0.0000 'International Tables Vol C Tables 4.2.6.8 and 6.1.1.4'
N N 0.0061 0.0033 'International Tables Vol C Tables 4.2.6.8 and 6.1.1.4'
O O 0.0106 0.0060 'International Tables Vol C Tables 4.2.6.8 and 6.1.1.4'
Rh Rh -1.1178 0.9187 'International Tables Vol C Tables 4.2.6.8 and 6.1.1.4'
I I -0.4742 1.8119 'International Tables Vol C Tables 4.2.6.8 and 6.1.1.4'

loop_
_geom_angle_atom_site_label_1
_geom_angle_atom_site_label_2
_geom_angle_atom_site_label_3
_geom_angle
_geom_angle_site_symmetry_1
_geom_angle_site_symmetry_3
_geom_angle_publ_flag
C8 Rh1 C2 86.7(2) . . ?
C8 Rh1 C16 94.9(2) . . ?
C2 Rh1 C16 93.5(2) . . ?
C8 Rh1 O2 167.47(16) . . ?
C2 Rh1 O2 105.52(17) . . ?
C16 Rh1 O2 87.26(19) . . ?
C8 Rh1 O1 107.02(17) . . ?
C2 Rh1 O1 166.19(17) . . ?
C16 Rh1 O1 87.11(18) . . ?
O2 Rh1 O1 60.71(12) . . ?
C8 Rh1 C14 137.25(19) . . ?
C2 Rh1 C14 135.82(19) . . ?
C16 Rh1 C14 87.7(2) . . ?
O2 Rh1 C14 30.36(14) . . ?
O1 Rh1 C14 30.38(14) . . ?
C8 Rh1 I1 87.58(14) . . ?
C2 Rh1 I1 88.33(16) . . ?
C16 Rh1 I1 176.94(16) . . ?
O2 Rh1 I1 89.90(11) . . ?
O1 Rh1 I1 90.50(10) . . ?
C14 Rh1 I1 89.23(14) . . ?
C14 O1 Rh1 89.5(3) . . ?
C14 O2 Rh1 89.8(3) . . ?
C2 N1 N2 114.9(4) . . ?
C2 N1 C1 127.1(4) . . ?
N2 N1 C1 117.7(4) . . ?
C3 N2 N1 102.1(4) . . ?
C2 N3 C3 108.2(5) . . ?
C2 N3 C4 127.5(4) . . ?
C3 N3 C4 124.1(5) . . ?
C8 N4 N5 114.6(4) . . ?
C8 N4 C1 128.3(4) . . ?
N5 N4 C1 116.9(4) . . ?
C9 N5 N4 102.0(4) . . ?
C9 N6 C8 108.2(5) . . ?
C9 N6 C10 124.5(5) . . ?
C8 N6 C10 127.3(4) . . ?
N1 C1 N4 109.4(4) . . ?
N1 C2 N3 102.2(4) . . ?
N1 C2 Rh1 128.8(4) . . ?
N3 C2 Rh1 128.8(4) . . ?
N2 C3 N3 112.7(5) . . ?
N3 C4 C5 108.8(6) . . ?
C6 C5 C4 116.8(9) . . ?
C5 C6 C7 116.3(11) . . ?
N4 C8 N6 102.8(4) . . ?
N4 C8 Rh1 128.8(4) . . ?
N6 C8 Rh1 128.2(4) . . ?
N5 C9 N6 112.3(5) . . ?
C11 C10 N6 116.3(6) . . ?
C10 C11 C12 116.9(8) . . ?
C13 C12 C11 112.1(11) . . ?
O2 C14 O1 119.9(5) . . ?
O2 C14 C15 120.1(5) . . ?
O1 C14 C15 120.1(5) . . ?
O2 C14 Rh1 59.9(3) . . ?
O1 C14 Rh1 60.1(2) . . ?
C15 C14 Rh1 176.6(5) . . ?
C20 C16 C17 96.7(5) . . ?
C20 C16 Rh1 121.2(4) . . ?
C17 C16 Rh1 119.8(4) . . ?
C18 C17 C19 98.2(6) . . ?
C18 C17 C16 104.2(5) . . ?
C19 C17 C16 100.4(6) . . ?
C21 C18 C17 98.5(6) . . ?
C22 C19 C17 98.6(5) . . ?
C21 C20 C16 107.9(5) . . ?
C21 C20 C22 61.0(4) . . ?
C16 C20 C22 106.7(5) . . ?
C18 C21 C20 107.8(6) . . ?
C18 C21 C22 104.9(6) . . ?
C20 C21 C22 59.9(4) . . ?
C19 C22 C20 105.9(5) . . ?
C19 C22 C21 104.8(6) . . ?
C20 C22 C21 59.0(4) . . ?

loop_
_geom_bond_atom_site_label_1
_geom_bond_atom_site_label_2
_geom_bond_distance
_geom_bond_site_symmetry_2
_geom_bond_publ_flag
Rh1 C8 1.949(5) . ?
Rh1 C2 1.955(5) . ?
Rh1 C16 2.081(6) . ?
Rh1 O2 2.159(3) . ?
Rh1 O1 2.164(3) . ?
Rh1 C14 2.496(5) . ?
Rh1 I1 2.8615(11) . ?
O1 C14 1.262(6) . ?
O2 C14 1.262(6) . ?
N1 C2 1.340(6) . ?
N1 N2 1.381(6) . ?
N1 C1 1.438(7) . ?
N2 C3 1.276(8) . ?
N3 C2 1.354(6) . ?
N3 C3 1.377(7) . ?
N3 C4 1.466(7) . ?
N4 C8 1.324(6) . ?
N4 N5 1.391(6) . ?
N4 C1 1.440(7) . ?
N5 C9 1.294(7) . ?
N6 C9 1.366(7) . ?
N6 C8 1.368(6) . ?
N6 C10 1.462(7) . ?
C4 C5 1.543(14) . ?
C5 C6 1.364(13) . ?
C6 C7 1.541(16) . ?
C10 C11 1.424(9) . ?
C11 C12 1.526(11) . ?
C12 C13 1.452(13) . ?
C14 C15 1.498(7) . ?
C16 C20 1.505(8) . ?
C16 C17 1.546(8) . ?
C17 C18 1.515(10) . ?
C17 C19 1.523(9) . ?
C18 C21 1.493(10) . ?
C19 C22 1.508(10) . ?
C20 C21 1.497(9) . ?
C20 C22 1.511(9) . ?
C21 C22 1.527(10) . ?
